data_4030784
loop_
_publ_author_name
'Mal, Kanchan'
'Das, Supriya'
'Maiti, Nakul C.'
'Natarajan, Ramalingam'
'Das, Indrajit'

_publ_section_title
;
 ZnI2-Catalyzed Diastereoselective [4 + 2] Cycloadditions of
 \b,\g-Unsaturated \a-Ketothioesters with Olefins.
;
_journal_issue 6
_journal_name_full 'The Journal of organic chemistry'
_journal_page_first 2972
_journal_page_last 2988
_journal_paper_doi 10.1021/jo5024766
_journal_volume 80
_journal_year 2015
_chemical_formula_moiety 'C20 H21 Br O3 S'
_chemical_formula_sum 'C20 H21 Br O3 S'
_chemical_formula_weight 421.34
_space_group_crystal_system monoclinic
_space_group_IT_number 14
_space_group_name_Hall '-P 2ybc'
_space_group_name_H-M_alt 'P 1 21/c 1'
_symmetry_space_group_name_Hall '-P 2ybc'
_symmetry_space_group_name_H-M 'P 1 21/c 1'
_atom_sites_solution_hydrogens geom
_atom_sites_solution_primary direct
_audit_creation_date 2015-01-10
_audit_creation_method
;
Olex2 1.2
(compiled 2014.07.22 svn.r2960 for OlexSys, GUI svn.r4862)
;
_cell_angle_alpha 90
_cell_angle_beta 96.068(5)
_cell_angle_gamma 90
_cell_formula_units_Z 4
_cell_length_a 7.9027(6)
_cell_length_b 8.5524(7)
_cell_length_c 28.369(2)
_cell_measurement_reflns_used 5174
_cell_measurement_temperature 296(2)
_cell_measurement_theta_max 24.74
_cell_measurement_theta_min 2.49
_cell_volume 1906.6(3)
_computing_cell_refinement 'SAINT v7.34A (Bruker, 200?)'
_computing_data_reduction 'SAINT v7.34A (Bruker, 200?)'
_computing_molecular_graphics 'Olex2 (Dolomanov et al., 2009)'
_computing_publication_material 'Olex2 (Dolomanov et al., 2009)'
_computing_structure_refinement 'ShelXL (Sheldrick, 2008)'
_computing_structure_solution 'ShelXT (Sheldrick, 2008)'
_diffrn_ambient_temperature 296.15
_diffrn_measured_fraction_theta_full 0.999
_diffrn_measured_fraction_theta_max 0.990
_diffrn_measurement_device_type 'Bruker APEX-II CCD'
_diffrn_measurement_method '\f and \w scans'
_diffrn_radiation_type MoK\a
_diffrn_radiation_wavelength 0.71073
_diffrn_reflns_av_R_equivalents 0.0527
_diffrn_reflns_av_unetI/netI 0.0558
_diffrn_reflns_Laue_measured_fraction_full 0.999
_diffrn_reflns_Laue_measured_fraction_max 0.990
_diffrn_reflns_limit_h_max 10
_diffrn_reflns_limit_h_min -10
_diffrn_reflns_limit_k_max 9
_diffrn_reflns_limit_k_min -11
_diffrn_reflns_limit_l_max 36
_diffrn_reflns_limit_l_min -36
_diffrn_reflns_number 16642
_diffrn_reflns_point_group_measured_fraction_full 0.999
_diffrn_reflns_point_group_measured_fraction_max 0.990
_diffrn_reflns_theta_full 25.242
_diffrn_reflns_theta_max 27.530
_diffrn_reflns_theta_min 2.489
_diffrn_standards_number 0
_exptl_absorpt_coefficient_mu 2.281
_exptl_absorpt_correction_T_max 0.7456
_exptl_absorpt_correction_T_min 0.4506
_exptl_absorpt_correction_type multi-scan
_exptl_absorpt_process_details
;
SADABS-2014/4 (Bruker,2014) was used for absorption correction.
wR2(int) was 0.1353 before and 0.0547 after correction.
The Ratio of minimum to maximum transmission is 0.6043.
The \l/2 correction factor is 0.00150.
;
_exptl_crystal_colour colourless
_exptl_crystal_colour_primary colourless
_exptl_crystal_density_diffrn 1.468
_exptl_crystal_description block
_exptl_crystal_F_000 864
_exptl_crystal_size_max 0.34
_exptl_crystal_size_mid 0.28
_exptl_crystal_size_min 0.2
_refine_diff_density_max 0.522
_refine_diff_density_min -0.848
_refine_diff_density_rms 0.081
_refine_ls_extinction_method none
_refine_ls_goodness_of_fit_ref 1.077
_refine_ls_hydrogen_treatment constr
_refine_ls_matrix_type full
_refine_ls_number_parameters 228
_refine_ls_number_reflns 4348
_refine_ls_number_restraints 0
_refine_ls_restrained_S_all 1.077
_refine_ls_R_factor_all 0.0899
_refine_ls_R_factor_gt 0.0585
_refine_ls_shift/su_max 0.001
_refine_ls_shift/su_mean 0.000
_refine_ls_structure_factor_coef Fsqd
_refine_ls_weighting_details 'w=1/[\s^2^(Fo^2^)+(0.0389P)^2^+3.7426P] where P=(Fo^2^+2Fc^2^)/3'
_refine_ls_weighting_scheme calc
_refine_ls_wR_factor_gt 0.1217
_refine_ls_wR_factor_ref 0.1318
_reflns_Friedel_coverage 0.000
_reflns_number_gt 3045
_reflns_number_total 4348
_reflns_threshold_expression 'I > 2\s(I)'
_cod_data_source_file jo5024766_si_007.cif
_cod_data_source_block id_km391_090115_0m_a
_cod_depositor_comments 'Adding full bibliography for 4030777--4030784.cif.'
_cod_database_code 4030784
_shelx_space_group_comment
;
The symmetry employed for this shelxl refinement is uniquely defined
by the following loop, which should always be used as a source of
symmetry information in preference to the above space-group names.
They are only intended as comments.
;
_olex2_refinement_description
;
1. Fixed Uiso
 At 1.2 times of:
  All C(H) groups, All C(H,H) groups
 At 1.5 times of:
  All C(H,H,H) groups
2.a Ternary CH refined with riding coordinates:
 C1(H1), C3(H3), C4(H4)
2.b Secondary CH2 refined with riding coordinates:
 C2(H2A,H2B)
2.c Aromatic/amide H refined with riding coordinates:
 C7(H7), C8(H8), C9(H9), C10(H10), C11(H11), C13(H13), C14(H14), C15(H15),
 C16(H16), C17(H17)
2.d Idealised Me refined as rotating group:
 C19(H19A,H19B,H19C), C20(H20A,H20B,H20C)
;
_shelx_shelxl_version_number 2014/7
_olex2_submission_special_instructions 'No special instructions were received'

loop_
_space_group_symop_operation_xyz
'x, y, z'
'-x, y+1/2, -z+1/2'
'-x, -y, -z'
'x, -y-1/2, z-1/2'

loop_
_atom_site_label
_atom_site_type_symbol
_atom_site_fract_x
_atom_site_fract_y
_atom_site_fract_z
_atom_site_U_iso_or_equiv
_atom_site_adp_type
_atom_site_occupancy
_atom_site_site_symmetry_order
_atom_site_calc_flag
_atom_site_refinement_flags_posn
Br1 Br 0.78895(6) 0.09984(6) 0.35631(2) 0.04760(16) Uani 1 1 d .
C1 C 0.6419(5) 0.4904(5) 0.41517(14) 0.0349(9) Uani 1 1 d .
H1 H 0.5429 0.5532 0.4031 0.042 Uiso 1 1 calc R
C2 C 0.5786(5) 0.3273(5) 0.42614(14) 0.0360(9) Uani 1 1 d .
H2A H 0.6744 0.2620 0.4378 0.043 Uiso 1 1 calc R
H2B H 0.5024 0.3339 0.4507 0.043 Uiso 1 1 calc R
C3 C 0.4854(5) 0.2537(5) 0.38181(14) 0.0350(9) Uani 1 1 d .
H3 H 0.3925 0.3257 0.3712 0.042 Uiso 1 1 calc R
C4 C 0.6034(5) 0.2513(5) 0.34194(14) 0.0350(9) Uani 1 1 d .
H4 H 0.5367 0.2201 0.3123 0.042 Uiso 1 1 calc R
C5 C 0.6786(5) 0.4162(5) 0.33524(14) 0.0372(9) Uani 1 1 d .
C6 C 0.4016(5) 0.0961(6) 0.38899(15) 0.0392(10) Uani 1 1 d .
C7 C 0.2802(6) 0.0370(6) 0.35450(17) 0.0528(12) Uani 1 1 d .
H7 H 0.2520 0.0945 0.3270 0.063 Uiso 1 1 calc R
C8 C 0.2000(7) -0.1051(7) 0.3600(2) 0.0625(14) Uani 1 1 d .
H8 H 0.1208 -0.1423 0.3360 0.075 Uiso 1 1 calc R
C9 C 0.2370(7) -0.1902(7) 0.40037(19) 0.0620(14) Uani 1 1 d .
H9 H 0.1796 -0.2830 0.4049 0.074 Uiso 1 1 calc R
C10 C 0.3608(8) -0.1367(7) 0.4345(2) 0.0710(17) Uani 1 1 d .
H10 H 0.3908 -0.1964 0.4614 0.085 Uiso 1 1 calc R
C11 C 0.4413(7) 0.0062(6) 0.42882(18) 0.0616(15) Uani 1 1 d .
H11 H 0.5232 0.0413 0.4524 0.074 Uiso 1 1 calc R
C12 C 0.7377(5) 0.5798(5) 0.45524(15) 0.0379(10) Uani 1 1 d .
C13 C 0.7693(6) 0.5240(6) 0.50051(16) 0.0467(11) Uani 1 1 d .
H13 H 0.7343 0.4235 0.5074 0.056 Uiso 1 1 calc R
C14 C 0.8528(6) 0.6151(7) 0.53649(17) 0.0556(13) Uani 1 1 d .
H14 H 0.8737 0.5743 0.5669 0.067 Uiso 1 1 calc R
C15 C 0.9043(7) 0.7633(7) 0.5276(2) 0.0616(14) Uani 1 1 d .
H15 H 0.9590 0.8243 0.5517 0.074 Uiso 1 1 calc R
C16 C 0.8740(9) 0.8201(7) 0.4826(2) 0.088(2) Uani 1 1 d .
H16 H 0.9089 0.9209 0.4761 0.106 Uiso 1 1 calc R
C17 C 0.7924(8) 0.7307(6) 0.44671(19) 0.0690(17) Uani 1 1 d .
H17 H 0.7736 0.7720 0.4163 0.083 Uiso 1 1 calc R
C18 C 0.8150(5) 0.4100(6) 0.29974(15) 0.0437(10) Uani 1 1 d .
C19 C 1.1223(6) 0.4548(8) 0.26795(18) 0.0714(17) Uani 1 1 d .
H19A H 1.1004 0.3508 0.2561 0.107 Uiso 1 1 calc GR
H19B H 1.2426 0.4690 0.2755 0.107 Uiso 1 1 calc GR
H19C H 1.0803 0.5292 0.2442 0.107 Uiso 1 1 calc GR
C20 C 0.5735(7) 0.6647(7) 0.3051(2) 0.0682(16) Uani 1 1 d .
H20A H 0.6324 0.7119 0.3329 0.102 Uiso 1 1 calc GR
H20B H 0.4690 0.7196 0.2965 0.102 Uiso 1 1 calc GR
H20C H 0.6436 0.6699 0.2795 0.102 Uiso 1 1 calc GR
O1 O 0.7551(3) 0.4799(3) 0.37746(9) 0.0349(6) Uani 1 1 d .
O2 O 0.7789(4) 0.3581(5) 0.26063(11) 0.0622(11) Uani 1 1 d .
O3 O 0.5372(4) 0.5040(4) 0.31491(11) 0.0461(8) Uani 1 1 d .
S1 S 1.01653(15) 0.48358(18) 0.32050(4) 0.0538(3) Uani 1 1 d .

loop_
_atom_site_aniso_label
_atom_site_aniso_U_11
_atom_site_aniso_U_22
_atom_site_aniso_U_33
_atom_site_aniso_U_23
_atom_site_aniso_U_13
_atom_site_aniso_U_12
Br1 0.0507(3) 0.0431(3) 0.0511(3) -0.0019(2) 0.01489(19) 0.0042(2)
C1 0.035(2) 0.033(2) 0.037(2) 0.0000(18) 0.0087(17) -0.0024(18)
C2 0.037(2) 0.035(2) 0.038(2) -0.0059(19) 0.0125(17) -0.0076(19)
C3 0.034(2) 0.033(2) 0.038(2) 0.0005(18) 0.0065(17) -0.0047(17)
C4 0.034(2) 0.041(2) 0.029(2) -0.0027(18) 0.0004(16) -0.0044(18)
C5 0.037(2) 0.042(3) 0.032(2) 0.0030(19) 0.0016(16) -0.004(2)
C6 0.034(2) 0.045(3) 0.040(2) -0.004(2) 0.0108(17) -0.006(2)
C7 0.057(3) 0.053(3) 0.046(3) 0.007(2) -0.005(2) -0.016(3)
C8 0.057(3) 0.057(3) 0.071(4) -0.010(3) -0.005(3) -0.028(3)
C9 0.070(3) 0.051(3) 0.066(4) -0.001(3) 0.011(3) -0.031(3)
C10 0.105(5) 0.055(4) 0.052(3) 0.011(3) 0.003(3) -0.036(3)
C11 0.080(4) 0.057(3) 0.045(3) 0.008(3) -0.003(3) -0.031(3)
C12 0.036(2) 0.038(3) 0.041(2) -0.004(2) 0.0076(17) -0.0018(19)
C13 0.054(3) 0.042(3) 0.046(3) -0.004(2) 0.010(2) -0.006(2)
C14 0.055(3) 0.072(4) 0.039(3) -0.009(3) 0.003(2) -0.003(3)
C15 0.064(3) 0.058(4) 0.061(4) -0.016(3) -0.001(3) -0.014(3)
C16 0.130(6) 0.048(4) 0.080(5) 0.000(3) -0.015(4) -0.039(4)
C17 0.105(5) 0.054(3) 0.044(3) 0.006(3) -0.009(3) -0.028(3)
C18 0.043(2) 0.051(3) 0.036(2) 0.004(2) 0.0045(18) -0.010(2)
C19 0.051(3) 0.110(5) 0.056(3) 0.001(3) 0.020(2) -0.019(3)
C20 0.063(3) 0.051(3) 0.088(4) 0.028(3) -0.004(3) 0.002(3)
O1 0.0344(14) 0.0389(17) 0.0317(15) -0.0041(13) 0.0052(11) -0.0069(13)
O2 0.057(2) 0.096(3) 0.0346(18) -0.0117(18) 0.0092(15) -0.030(2)
O3 0.0390(16) 0.049(2) 0.0484(18) 0.0127(15) -0.0030(13) -0.0030(15)
S1 0.0406(6) 0.0775(10) 0.0434(7) -0.0057(6) 0.0060(5) -0.0208(6)

loop_
_atom_type_symbol
_atom_type_description
_atom_type_scat_dispersion_real
_atom_type_scat_dispersion_imag
_atom_type_scat_source
C C 0.0033 0.0016 'International Tables Vol C Tables 4.2.6.8 and 6.1.1.4'
H H 0.0000 0.0000 'International Tables Vol C Tables 4.2.6.8 and 6.1.1.4'
Br Br -0.2901 2.4595 'International Tables Vol C Tables 4.2.6.8 and 6.1.1.4'
O O 0.0106 0.0060 'International Tables Vol C Tables 4.2.6.8 and 6.1.1.4'
S S 0.1246 0.1234 'International Tables Vol C Tables 4.2.6.8 and 6.1.1.4'

loop_
_geom_angle_atom_site_label_1
_geom_angle_atom_site_label_2
_geom_angle_atom_site_label_3
_geom_angle
C2 C1 H1 107.7
C12 C1 H1 107.7
C12 C1 C2 117.4(3)
O1 C1 H1 107.7
O1 C1 C2 109.3(3)
O1 C1 C12 106.5(3)
C1 C2 H2A 109.6
C1 C2 H2B 109.6
H2A C2 H2B 108.1
C3 C2 C1 110.4(3)
C3 C2 H2A 109.6
C3 C2 H2B 109.6
C2 C3 H3 106.0
C2 C3 C4 109.5(3)
C4 C3 H3 106.0
C6 C3 C2 115.7(3)
C6 C3 H3 106.0
C6 C3 C4 113.0(3)
Br1 C4 H4 108.7
C3 C4 Br1 110.7(3)
C3 C4 H4 108.7
C3 C4 C5 110.3(3)
C5 C4 Br1 109.7(3)
C5 C4 H4 108.7
C4 C5 C18 110.5(4)
O1 C5 C4 112.8(3)
O1 C5 C18 107.6(3)
O1 C5 O3 113.2(3)
O3 C5 C4 103.7(3)
O3 C5 C18 109.0(3)
C7 C6 C3 120.3(4)
C11 C6 C3 122.7(4)
C11 C6 C7 117.1(4)
C6 C7 H7 119.0
C8 C7 C6 122.0(5)
C8 C7 H7 119.0
C7 C8 H8 119.9
C9 C8 C7 120.1(5)
C9 C8 H8 119.9
C8 C9 H9 120.5
C8 C9 C10 119.1(5)
C10 C9 H9 120.5
C9 C10 H10 119.7
C9 C10 C11 120.6(5)
C11 C10 H10 119.7
C6 C11 C10 121.1(5)
C6 C11 H11 119.4
C10 C11 H11 119.4
C13 C12 C1 124.0(4)
C13 C12 C17 117.3(4)
C17 C12 C1 118.7(4)
C12 C13 H13 119.4
C12 C13 C14 121.2(5)
C14 C13 H13 119.4
C13 C14 H14 119.6
C15 C14 C13 120.8(5)
C15 C14 H14 119.6
C14 C15 H15 120.7
C14 C15 C16 118.6(5)
C16 C15 H15 120.7
C15 C16 H16 119.5
C15 C16 C17 121.1(6)
C17 C16 H16 119.5
C12 C17 H17 119.5
C16 C17 C12 121.1(5)
C16 C17 H17 119.5
C5 C18 S1 116.0(3)
O2 C18 C5 119.9(4)
O2 C18 S1 124.2(3)
H19A C19 H19B 109.5
H19A C19 H19C 109.5
H19B C19 H19C 109.5
S1 C19 H19A 109.5
S1 C19 H19B 109.5
S1 C19 H19C 109.5
H20A C20 H20B 109.5
H20A C20 H20C 109.5
H20B C20 H20C 109.5
O3 C20 H20A 109.5
O3 C20 H20B 109.5
O3 C20 H20C 109.5
C5 O1 C1 114.1(3)
C5 O3 C20 114.8(3)
C18 S1 C19 99.0(2)

loop_
_geom_bond_atom_site_label_1
_geom_bond_atom_site_label_2
_geom_bond_distance
Br1 C4 1.967(4)
C1 H1 0.9800
C1 C2 1.526(6)
C1 C12 1.506(6)
C1 O1 1.468(4)
C2 H2A 0.9700
C2 H2B 0.9700
C2 C3 1.524(6)
C3 H3 0.9800
C3 C4 1.540(5)
C3 C6 1.525(6)
C4 H4 0.9800
C4 C5 1.550(6)
C5 C18 1.552(6)
C5 O1 1.395(5)
C5 O3 1.418(5)
C6 C7 1.391(6)
C6 C11 1.375(6)
C7 H7 0.9300
C7 C8 1.387(7)
C8 H8 0.9300
C8 C9 1.363(7)
C9 H9 0.9300
C9 C10 1.379(7)
C10 H10 0.9300
C10 C11 1.395(7)
C11 H11 0.9300
C12 C13 1.368(6)
C12 C17 1.390(7)
C13 H13 0.9300
C13 C14 1.394(6)
C14 H14 0.9300
C14 C15 1.362(8)
C15 H15 0.9300
C15 C16 1.363(8)
C16 H16 0.9300
C16 C17 1.378(8)
C17 H17 0.9300
C18 O2 1.201(5)
C18 S1 1.755(4)
C19 H19A 0.9600
C19 H19B 0.9600
C19 H19C 0.9600
C19 S1 1.802(5)
C20 H20A 0.9600
C20 H20B 0.9600
C20 H20C 0.9600
C20 O3 1.436(6)

loop_
_geom_torsion_atom_site_label_1
_geom_torsion_atom_site_label_2
_geom_torsion_atom_site_label_3
_geom_torsion_atom_site_label_4
_geom_torsion
Br1 C4 C5 C18 50.6(4)
Br1 C4 C5 O1 -70.0(4)
Br1 C4 C5 O3 167.2(2)
C1 C2 C3 C4 56.2(4)
C1 C2 C3 C6 -174.7(3)
C1 C12 C13 C14 -177.4(4)
C1 C12 C17 C16 177.1(6)
C2 C1 C12 C13 -0.6(6)
C2 C1 C12 C17 -178.0(4)
C2 C1 O1 C5 59.4(4)
C2 C3 C4 Br1 70.0(4)
C2 C3 C4 C5 -51.7(4)
C2 C3 C6 C7 164.2(4)
C2 C3 C6 C11 -16.1(6)
C3 C4 C5 C18 172.8(3)
C3 C4 C5 O1 52.2(4)
C3 C4 C5 O3 -70.6(4)
C3 C6 C7 C8 -179.3(5)
C3 C6 C11 C10 179.3(5)
C4 C3 C6 C7 -68.4(5)
C4 C3 C6 C11 111.3(5)
C4 C5 C18 O2 56.0(6)
C4 C5 C18 S1 -124.6(3)
C4 C5 O1 C1 -56.6(4)
C4 C5 O3 C20 179.8(4)
C5 C18 S1 C19 -178.9(4)
C6 C3 C4 Br1 -60.5(4)
C6 C3 C4 C5 177.8(3)
C6 C7 C8 C9 1.1(9)
C7 C6 C11 C10 -1.0(8)
C7 C8 C9 C10 -3.2(9)
C8 C9 C10 C11 3.1(9)
C9 C10 C11 C6 -1.0(9)
C11 C6 C7 C8 1.0(8)
C12 C1 C2 C3 -179.8(3)
C12 C1 O1 C5 -172.9(3)
C12 C13 C14 C15 0.5(7)
C13 C12 C17 C16 -0.4(9)
C13 C14 C15 C16 -0.7(8)
C14 C15 C16 C17 0.3(10)
C15 C16 C17 C12 0.3(11)
C17 C12 C13 C14 0.0(7)
C18 C5 O1 C1 -178.8(3)
C18 C5 O3 C20 -62.5(5)
O1 C1 C2 C3 -58.4(4)
O1 C1 C12 C13 -123.5(4)
O1 C1 C12 C17 59.1(5)
O1 C5 C18 O2 179.5(4)
O1 C5 C18 S1 -1.0(5)
O1 C5 O3 C20 57.3(5)
O2 C18 S1 C19 0.5(5)
O3 C5 C18 O2 -57.3(6)
O3 C5 C18 S1 122.1(3)
O3 C5 O1 C1 60.6(4)
